data_7107249
loop_
_publ_author_name
'Dmytro Denysenko'
'Tamas Werner'
'Maciej Grzywa'
'Angela Puls'
'Volker Hagen'
'Georg Eickerling'
'Jelena Jelic'
'Dirk Volkmer'

_publ_section_title
;
 Reversible gas-phase redox processes catalyzed by Co-exchanged
 MFU-4l(arge)
;
_journal_coden_Cambridge 0182
_journal_name_full Chem.Commun.
_journal_page_first 1236
_journal_paper_doi 10.1039/c2cc16235k
_journal_volume 48
_journal_year 2012
_chemical_compound_source 'see text'
_chemical_formula_moiety 'C48 H48 Cl4 Co5 N18'
_chemical_formula_sum 'C48 H48 Cl4 Co5 N18'
_chemical_formula_weight 1313.49
_chemical_name_systematic ?
_space_group_IT_number 227
_symmetry_cell_setting cubic
_symmetry_Int_Tables_number 227
_symmetry_space_group_name_Hall '-F 4vw 2vw 3'
_symmetry_space_group_name_H-M 'F d -3 m :2'
_atom_sites_solution_hydrogens difmap
_atom_sites_solution_primary direct
_atom_sites_solution_secondary difmap
_cell_angle_alpha 90
_cell_angle_beta 90
_cell_angle_gamma 90
_cell_formula_units_Z 8
_cell_length_a 23.5130(1)
_cell_length_b 23.5130(1)
_cell_length_c 23.5130(1)
_cell_measurement_reflns_used 4491
_cell_measurement_temperature 100(1)
_cell_measurement_theta_max 21.78
_cell_measurement_theta_min 2.28
_cell_volume 12999.42(10)
_computing_cell_refinement 'APEX2 (Bruker AXS, 2009)'
_computing_data_collection 'APEX2 (Bruker AXS, 2009)'
_computing_data_reduction 'APEX2 (Bruker AXS, 2009)'
_computing_molecular_graphics 'PLATON (Spek, 2006)'
_computing_publication_material 'PLATON (Spek, 2006)'
_computing_structure_refinement 'SHELXL-97 (Sheldrick, 1997)'
_computing_structure_solution 'SIR-97 (Altomare, 1994)'
_diffrn_ambient_temperature 100(1)
_diffrn_detector 'CCD plate'
_diffrn_detector_area_resol_mean 66.7
_diffrn_measured_fraction_theta_full 0.999
_diffrn_measured_fraction_theta_max 0.999
_diffrn_measurement_device_type 'SMART APEX 2 CCD (Bruker)'
_diffrn_measurement_method omega-scans
_diffrn_radiation_monochromator 'montel multilayer optic (Incoatec)'
_diffrn_radiation_probe x-ray
_diffrn_radiation_source 'MicroFocus IuS (Incoatec)'
_diffrn_radiation_type 'Ag K\a'
_diffrn_radiation_wavelength 0.56087
_diffrn_reflns_av_R_equivalents 0.0660
_diffrn_reflns_av_sigmaI/netI 0.0203
_diffrn_reflns_limit_h_max 33
_diffrn_reflns_limit_h_min -33
_diffrn_reflns_limit_k_max 33
_diffrn_reflns_limit_k_min -28
_diffrn_reflns_limit_l_max 32
_diffrn_reflns_limit_l_min -32
_diffrn_reflns_number 28354
_diffrn_reflns_theta_full 23.66
_diffrn_reflns_theta_max 23.66
_diffrn_reflns_theta_min 1.18
_diffrn_standards_decay_% 0
_diffrn_standards_interval_count none
_diffrn_standards_interval_time none
_diffrn_standards_number none
_exptl_absorpt_coefficient_mu 0.758
_exptl_absorpt_correction_T_max 0.96133
_exptl_absorpt_correction_T_min 0.95520
_exptl_absorpt_correction_type analytical
_exptl_absorpt_process_details 'SADABS-2008/1-Bruker AXS, Karlsruhe 2009'
_exptl_crystal_colour 'light green'
_exptl_crystal_density_diffrn 1.342
_exptl_crystal_density_method 'Not Measured'
_exptl_crystal_description block
_exptl_crystal_F_000 5320
_exptl_crystal_size_max 0.08
_exptl_crystal_size_mid 0.07
_exptl_crystal_size_min 0.07
_refine_diff_density_max 0.329
_refine_diff_density_min -0.442
_refine_diff_density_rms 0.062
_refine_ls_goodness_of_fit_ref 1.056
_refine_ls_hydrogen_treatment refall
_refine_ls_matrix_type full
_refine_ls_number_parameters 52
_refine_ls_number_reflns 999
_refine_ls_number_restraints 0
_refine_ls_restrained_S_all 1.056
_refine_ls_R_factor_all 0.0425
_refine_ls_R_factor_gt 0.0358
_refine_ls_shift/su_max 0.001
_refine_ls_shift/su_mean 0.000
_refine_ls_structure_factor_coef Fsqd
_refine_ls_weighting_details 'w=1/[\s^2^(Fo^2^)+(0.042200P)^2^+60.342499P] where P=(Fo^2^+2Fc^2^)/3'
_refine_ls_weighting_scheme calc
_refine_ls_wR_factor_gt 0.0851
_refine_ls_wR_factor_ref 0.0885
_reflns_number_gt 909
_reflns_number_total 999
_reflns_threshold_expression I>2\s(I)
_cod_data_source_file c2cc16235k.txt
_cod_data_source_block co5
_cod_original_sg_symbol_H-M 'F d -3 m'
_cod_database_code 7107249

loop_
_symmetry_equiv_pos_site_id
_symmetry_equiv_pos_as_xyz
1 x,y,z
2 -y,1/4+x,1/4+z
3 3/4-x,1/4-y,1/2+z
4 3/4+y,-x,3/4+z
5 x,1/4-y,1/4-z
6 3/4+y,1/4+x,1/2-z
7 3/4-x,y,3/4-z
8 -y,-x,-z
9 z,x,y
10 -x,1/4+z,1/4+y
11 3/4-z,1/4-x,1/2+y
12 3/4+x,-z,3/4+y
13 z,1/4-x,1/4-y
14 3/4+x,1/4+z,1/2-y
15 3/4-z,x,3/4-y
16 -x,-z,-y
17 y,z,x
18 -z,-y,-x
19 1/2-z,3/4+y,1/4+x
20 3/4+z,3/4+y,-x
21 1/4+z,-y,1/4+x
22 y,1/4-z,1/4-x
23 1/4-y,3/4-z,1/2+x
24 1/4-y,z,1/4-x
25 -x,-y,-z
26 y,3/4-x,3/4-z
27 1/4+x,3/4+y,1/2-z
28 1/4-y,x,1/4-z
29 -x,3/4+y,3/4+z
30 1/4-y,3/4-x,1/2+z
31 1/4+x,-y,1/4+z
32 y,x,z
33 -z,-x,-y
34 x,3/4-z,3/4-y
35 1/4+z,3/4+x,1/2-y
36 1/4-x,z,1/4-y
37 -z,3/4+x,3/4+y
38 1/4-x,3/4-z,1/2+y
39 1/4+z,-x,1/4+y
40 x,z,y
41 -y,-z,-x
42 z,y,x
43 1/2+z,1/4-y,3/4-x
44 1/4-z,1/4-y,x
45 3/4-z,y,3/4-x
46 -y,3/4+z,3/4+x
47 3/4+y,1/4+z,1/2-x
48 3/4+y,-z,3/4+x
49 x,1/2+y,1/2+z
50 -y,3/4+x,3/4+z
51 3/4-x,3/4-y,z
52 3/4+y,1/2-x,1/4+z
53 x,3/4-y,3/4-z
54 3/4+y,3/4+x,-z
55 3/4-x,1/2+y,1/4-z
56 -y,1/2-x,1/2-z
57 z,1/2+x,1/2+y
58 -x,3/4+z,3/4+y
59 3/4-z,3/4-x,y
60 3/4+x,1/2-z,1/4+y
61 z,3/4-x,3/4-y
62 3/4+x,3/4+z,-y
63 3/4-z,1/2+x,1/4-y
64 -x,1/2-z,1/2-y
65 y,1/2+z,1/2+x
66 -z,1/2-y,1/2-x
67 1/2-z,1/4+y,3/4+x
68 3/4+z,1/4+y,1/2-x
69 1/4+z,1/2-y,3/4+x
70 y,3/4-z,3/4-x
71 1/4-y,1/4-z,x
72 1/4-y,1/2+z,3/4-x
73 -x,1/2-y,1/2-z
74 y,1/4-x,1/4-z
75 1/4+x,1/4+y,-z
76 1/4-y,1/2+x,3/4-z
77 -x,1/4+y,1/4+z
78 1/4-y,1/4-x,z
79 1/4+x,1/2-y,3/4+z
80 y,1/2+x,1/2+z
81 -z,1/2-x,1/2-y
82 x,1/4-z,1/4-y
83 1/4+z,1/4+x,-y
84 1/4-x,1/2+z,3/4-y
85 -z,1/4+x,1/4+y
86 1/4-x,1/4-z,y
87 1/4+z,1/2-x,3/4+y
88 x,1/2+z,1/2+y
89 -y,1/2-z,1/2-x
90 z,1/2+y,1/2+x
91 1/2+z,3/4-y,1/4-x
92 1/4-z,3/4-y,1/2+x
93 3/4-z,1/2+y,1/4-x
94 -y,1/4+z,1/4+x
95 3/4+y,3/4+z,-x
96 3/4+y,1/2-z,1/4+x
97 1/2+x,y,1/2+z
98 1/2-y,1/4+x,3/4+z
99 1/4-x,1/4-y,z
100 1/4+y,-x,1/4+z
101 1/2+x,1/4-y,3/4-z
102 1/4+y,1/4+x,-z
103 1/4-x,y,1/4-z
104 1/2-y,-x,1/2-z
105 1/2+z,x,1/2+y
106 1/2-x,1/4+z,3/4+y
107 1/4-z,1/4-x,y
108 1/4+x,-z,1/4+y
109 1/2+z,1/4-x,3/4-y
110 1/4+x,1/4+z,-y
111 1/4-z,x,1/4-y
112 1/2-x,-z,1/2-y
113 1/2+y,z,1/2+x
114 1/2-z,-y,1/2-x
115 -z,3/4+y,3/4+x
116 1/4+z,3/4+y,1/2-x
117 3/4+z,-y,3/4+x
118 1/2+y,1/4-z,3/4-x
119 3/4-y,3/4-z,x
120 3/4-y,z,3/4-x
121 1/2-x,-y,1/2-z
122 1/2+y,3/4-x,1/4-z
123 3/4+x,3/4+y,-z
124 3/4-y,x,3/4-z
125 1/2-x,3/4+y,1/4+z
126 3/4-y,3/4-x,z
127 3/4+x,-y,3/4+z
128 1/2+y,x,1/2+z
129 1/2-z,-x,1/2-y
130 1/2+x,3/4-z,1/4-y
131 3/4+z,3/4+x,-y
132 3/4-x,z,3/4-y
133 1/2-z,3/4+x,1/4+y
134 3/4-x,3/4-z,y
135 3/4+z,-x,3/4+y
136 1/2+x,z,1/2+y
137 1/2-y,-z,1/2-x
138 1/2+z,y,1/2+x
139 z,1/4-y,1/4-x
140 3/4-z,1/4-y,1/2+x
141 1/4-z,y,1/4-x
142 1/2-y,3/4+z,1/4+x
143 1/4+y,1/4+z,-x
144 1/4+y,-z,1/4+x
145 1/2+x,1/2+y,z
146 1/2-y,3/4+x,1/4+z
147 1/4-x,3/4-y,1/2+z
148 1/4+y,1/2-x,3/4+z
149 1/2+x,3/4-y,1/4-z
150 1/4+y,3/4+x,1/2-z
151 1/4-x,1/2+y,3/4-z
152 1/2-y,1/2-x,-z
153 1/2+z,1/2+x,y
154 1/2-x,3/4+z,1/4+y
155 1/4-z,3/4-x,1/2+y
156 1/4+x,1/2-z,3/4+y
157 1/2+z,3/4-x,1/4-y
158 1/4+x,3/4+z,1/2-y
159 1/4-z,1/2+x,3/4-y
160 1/2-x,1/2-z,-y
161 1/2+y,1/2+z,x
162 1/2-z,1/2-y,-x
163 -z,1/4+y,1/4+x
164 1/4+z,1/4+y,-x
165 3/4+z,1/2-y,1/4+x
166 1/2+y,3/4-z,1/4-x
167 3/4-y,1/4-z,1/2+x
168 3/4-y,1/2+z,1/4-x
169 1/2-x,1/2-y,-z
170 1/2+y,1/4-x,3/4-z
171 3/4+x,1/4+y,1/2-z
172 3/4-y,1/2+x,1/4-z
173 1/2-x,1/4+y,3/4+z
174 3/4-y,1/4-x,1/2+z
175 3/4+x,1/2-y,1/4+z
176 1/2+y,1/2+x,z
177 1/2-z,1/2-x,-y
178 1/2+x,1/4-z,3/4-y
179 3/4+z,1/4+x,1/2-y
180 3/4-x,1/2+z,1/4-y
181 1/2-z,1/4+x,3/4+y
182 3/4-x,1/4-z,1/2+y
183 3/4+z,1/2-x,1/4+y
184 1/2+x,1/2+z,y
185 1/2-y,1/2-z,-x
186 1/2+z,1/2+y,x
187 z,3/4-y,3/4-x
188 3/4-z,3/4-y,x
189 1/4-z,1/2+y,3/4-x
190 1/2-y,1/4+z,3/4+x
191 1/4+y,3/4+z,1/2-x
192 1/4+y,1/2-z,3/4+x

loop_
_atom_site_aniso_label
_atom_site_aniso_U_11
_atom_site_aniso_U_22
_atom_site_aniso_U_33
_atom_site_aniso_U_23
_atom_site_aniso_U_13
_atom_site_aniso_U_12
Co1 0.0134(2) 0.0134(2) 0.0134(2) 0.0000 0.0000 0.0000
Co2 0.0145(2) 0.0145(2) 0.0145(2) -0.0010(1) 0.0010(1) 0.0010(1)
Cl3 0.0236(2) 0.0236(2) 0.0236(2) -0.0048(2) 0.0048(2) 0.0048(2)
N1 0.0168(8) 0.0168(8) 0.0158(12) 0.0000 0.0000 0.0017(9)
N2 0.0202(6) 0.0202(6) 0.0141(8) -0.0013(5) 0.0013(5) 0.0030(7)
C1 0.0229(7) 0.0229(7) 0.0145(10) 0.0002(5) -0.0002(5) 0.0039(9)
C2 0.0283(8) 0.0283(8) 0.0176(11) -0.0007(6) 0.0007(6) 0.0109(10)
C3 0.0301(8) 0.0301(8) 0.0162(11) -0.0011(6) 0.0011(6) 0.0106(11)
C4 0.0358(9) 0.0358(9) 0.0163(11) -0.0015(6) 0.0015(6) 0.0155(12)

loop_
_atom_site_label
_atom_site_type_symbol
_atom_site_thermal_displace_type
_atom_site_fract_x
_atom_site_fract_y
_atom_site_fract_z
_atom_site_occupancy
_atom_site_U_iso_or_equiv
Co1 Co Uani 0.62500 0.12500 0.12500 1.000 0.0134(1)
Co2 Co Uani 0.71149(1) 0.03851(1) 0.03851(1) 1.000 0.0145(1)
Cl3 Cl Uani 0.76598(2) -0.01598(2) -0.01598(2) 1.000 0.0236(1)
N1 N Uani 0.62500 0.12500 0.03203(11) 1.000 0.0165(5)
N2 N Uani 0.65795(6) 0.09205(6) -0.00031(8) 1.000 0.0182(4)
C1 C Uani 0.64591(7) 0.10409(7) -0.05562(10) 1.000 0.0201(5)
C2 C Uani 0.66808(7) 0.08192(7) -0.10673(11) 1.000 0.0247(5)
C3 C Uani 0.64682(7) 0.10318(7) -0.15687(10) 1.000 0.0255(5)
C4 C Uani 0.66835(8) 0.08165(8) -0.21306(11) 1.000 0.0293(6)
H2 H Uiso 0.6978(10) 0.0522(10) -0.1061(14) 1.000 0.027(8)
H4A H Uiso 0.6976(12) 0.0524(12) -0.2071(15) 1.000 0.038(9)
H4B H Uiso 0.6844(10) 0.1105(11) -0.2350(11) 1.000 0.040(7)

loop_
_atom_type_symbol
_atom_type_description
_atom_type_scat_dispersion_real
_atom_type_scat_dispersion_imag
_atom_type_scat_source
N N 0.0030 0.0019 'International Tables Vol C Tables 4.2.6.8 and 6.1.1.4'
Co Co 0.3050 0.6296 'International Tables Vol C Tables 4.2.6.8 and 6.1.1.4'
Cl Cl 0.0998 0.0984 'International Tables Vol C Tables 4.2.6.8 and 6.1.1.4'
H H 0.0000 0.0000 'International Tables Vol C Tables 4.2.6.8 and 6.1.1.4'
C C 0.0015 0.0009 'International Tables Vol C Tables 4.2.6.8 and 6.1.1.4'

loop_
_geom_angle_atom_site_label_1
_geom_angle_atom_site_label_2
_geom_angle_atom_site_label_3
_geom_angle
_geom_angle_site_symmetry_1
_geom_angle_site_symmetry_3
_geom_angle_publ_flag
N1 Co1 N1 180.00 . 5_555 yes
N1 Co1 N1 90.00 . 36_655 yes
N1 Co1 N1 90.00 . 43_555 yes
N1 Co1 N1 90.00 . 45_555 yes
N1 Co1 N1 90.00 . 82_555 yes
N1 Co1 N1 90.00 5_555 36_655 yes
N1 Co1 N1 90.00 5_555 43_555 yes
N1 Co1 N1 90.00 5_555 45_555 yes
N1 Co1 N1 90.00 5_555 82_555 yes
N1 Co1 N1 90.00 36_655 43_555 yes
N1 Co1 N1 90.00 36_655 45_555 yes
N1 Co1 N1 180.00 36_655 82_555 yes
N1 Co1 N1 180.00 43_555 45_555 yes
N1 Co1 N1 90.00 43_555 82_555 yes
N1 Co1 N1 90.00 45_555 82_555 yes
Cl3 Co2 N2 117.59(5) . . yes
Cl3 Co2 N2 117.59(5) . 40_555 yes
Cl3 Co2 N2 117.59(5) . 45_555 yes
N2 Co2 N2 100.27(7) . 40_555 yes
N2 Co2 N2 100.27(7) . 45_555 yes
N2 Co2 N2 100.27(7) 40_555 45_555 yes
Co1 N1 N2 124.76(12) . . yes
Co1 N1 N2 124.76(12) . 99_655 yes
N2 N1 N2 110.5(2) . 99_655 yes
Co2 N2 N1 118.09(15) . . yes
Co2 N2 C1 134.26(13) . . yes
N1 N2 C1 107.65(15) . . yes
N2 C1 C2 131.36(16) . . yes
N2 C1 C1 107.11(18) . 99_655 yes
C1 C1 C2 121.5(2) 99_655 . no
C1 C2 C3 117.52(16) . . no
C2 C3 C4 120.60(16) . . no
C2 C3 C3 121.0(2) . 99_655 no
C3 C3 C4 118.45(19) 99_655 . no
C1 C2 H2 120.7(19) . . no
C3 C2 H2 121.8(19) . . no
C3 C4 H4A 110(2) . . no
C3 C4 H4B 112.2(16) . . no
C3 C4 H4B 112.2(16) . 126_555 no
H4A C4 H4B 108(2) . . no
H4A C4 H4B 108(2) . 126_555 no
H4B C4 H4B 106(2) . 126_555 no

loop_
_geom_bond_atom_site_label_1
_geom_bond_atom_site_label_2
_geom_bond_distance
_geom_bond_site_symmetry_2
_geom_bond_publ_flag
Co1 N1 2.186(3) . yes
Co1 N1 2.186(3) 5_555 yes
Co1 N1 2.186(3) 36_655 yes
Co1 N1 2.186(3) 43_555 yes
Co1 N1 2.186(3) 45_555 yes
Co1 N1 2.186(3) 82_555 yes
Co2 Cl3 2.2192(6) . yes
Co2 N2 2.0007(16) . yes
Co2 N2 2.0007(16) 40_555 yes
Co2 N2 2.0007(16) 45_555 yes
N1 N2 1.334(2) . yes
N1 N2 1.334(2) 99_655 yes
N2 C1 1.361(3) . yes
C1 C2 1.410(3) . no
C1 C1 1.391(2) 99_655 no
C2 C3 1.375(3) . no
C3 C4 1.503(3) . no
C3 C3 1.451(2) 99_655 no
C2 H2 0.99(2) . no
C4 H4A 0.98(3) . no
C4 H4B 0.93(3) . no
C4 H4B 0.93(3) 126_555 no

loop_
_geom_contact_atom_site_label_1
_geom_contact_atom_site_label_2
_geom_contact_distance
_geom_contact_site_symmetry_2
_geom_contact_publ_flag
Cl3 H2 3.10(3) . no
Cl3 H2 3.10(3) 40_555 no
Cl3 H2 3.10(3) 45_555 no
Cl3 H2 3.10(3) 45_555 no
Cl3 H2 3.10(3) 40_555 no
N1 N1 3.092(3) 36_655 no
N1 N1 3.092(3) 36_655 no
N1 N1 3.092(3) 43_555 no
N1 N1 3.092(3) 45_555 no
N1 N1 3.092(3) 45_555 no
N1 N1 3.092(3) 45_555 no
N1 N1 3.092(3) 82_555 no
N1 N1 3.092(3) 82_555 no
N1 N1 3.092(3) 36_655 no
N1 N1 3.092(3) 82_555 no
N1 N1 3.092(3) 36_655 no
N1 N1 3.092(3) 43_555 no
N1 N1 3.092(3) 45_555 no
N1 N1 3.092(3) 43_555 no
N1 N1 3.092(3) 43_555 no
N1 N1 3.092(3) 82_555 no
N2 N2 3.071(2) 40_555 no
N2 N2 3.071(2) 45_555 no
N2 N2 3.071(2) 45_555 no
N2 N2 3.071(2) 40_555 no
C4 H4B 2.82(2) 99_655 no
C4 H4B 2.82(2) 176_545 no
H2 Cl3 3.10(3) . no
H2 H4A 2.38(5) . no
H4A H2 2.38(5) . no
H4A H4A 2.48(4) 47_555 no
H4A H4A 2.48(4) 106_654 no
H4A H4A 2.48(4) 114_555 no
H4B C4 2.82(2) 99_655 no
H4B C4 2.82(2) 99_655 no
H4B H4B 2.46(3) 176_545 no

loop_
_geom_torsion_atom_site_label_1
_geom_torsion_atom_site_label_2
_geom_torsion_atom_site_label_3
_geom_torsion_atom_site_label_4
_geom_torsion
_geom_torsion_publ_flag
Cl3 Co2 N2 N1 -180.00(8) no
Cl3 Co2 N2 C1 0.00(17) no
Co1 N1 N2 Co2 0.00(12) no
Co1 N1 N2 C1 -180.00(8) no
Co2 N2 C1 C2 0.0(3) no
N1 N2 C1 C2 -179.98(16) no
N2 C1 C2 C3 179.98(18) no
C1 C2 C3 C4 180.00(16) no

loop_
_platon_squeeze_void_nr
_platon_squeeze_void_average_x
_platon_squeeze_void_average_y
_platon_squeeze_void_average_z
_platon_squeeze_void_volume
_platon_squeeze_void_count_electrons
1 0.000 0.000 0.500 164.1 72.7
2 0.000 0.250 0.750 164.2 73.3
3 0.000 0.500 0.000 164.1 72.7
4 0.000 0.750 0.250 164.2 73.3
5 0.125 0.125 0.125 64.1 1.4
6 0.125 0.625 0.625 64.1 1.4
7 0.250 0.250 0.500 164.1 73.3
8 0.250 0.500 0.250 164.2 73.3
9 0.250 0.750 1.000 164.1 73.3
10 0.250 1.000 0.750 164.2 73.3
11 0.375 0.375 0.875 64.1 1.5
12 0.375 0.875 0.375 64.1 1.5
13 0.500 0.000 0.000 164.1 72.7
14 0.500 0.250 0.250 164.2 73.3
15 0.500 0.500 0.500 164.1 72.7
16 0.500 0.750 0.750 164.2 73.3
17 0.625 0.125 0.625 64.1 1.4
18 0.625 0.625 0.125 64.1 1.4
19 0.750 0.250 1.000 164.1 73.3
20 0.750 0.500 0.750 164.2 73.3
21 0.750 0.750 0.500 164.1 73.3
22 0.750 1.000 0.250 164.2 73.3
23 0.875 0.375 0.375 64.1 1.5
24 0.875 0.875 0.875 64.1 1.5
